data_1010023
loop_
_publ_author_name
'Miller, J J'

_publ_section_title
;
The crystal structure of anhydrous sodium chromate, Na~2~ Cr O~4~
;
_journal_coden_ASTM ZEKGAX
_journal_name_full
;
Zeitschrift fuer Kristallographie, Kristallgeometrie, Kristallphysik,
Kristallchemie (-144,1977)
;
_journal_page_first 131
_journal_page_last 136
_journal_volume 94
_journal_year 1936
_chemical_formula_structural 'Na2 Cr O4'
_chemical_formula_sum 'Cr Na2 O4'
_chemical_name_systematic 'Sodium chromate'
_space_group_IT_number 52
_symmetry_cell_setting orthorhombic
_symmetry_Int_Tables_number 52
_symmetry_space_group_name_Hall '-P 2n 2b'
_symmetry_space_group_name_H-M 'P b n n'
_cell_angle_alpha 90
_cell_angle_beta 90
_cell_angle_gamma 90
_cell_formula_units_Z 4
_cell_length_a 5.91
_cell_length_b 9.23
_cell_length_c 7.2
_cell_volume 392.8
_exptl_crystal_density_meas 2.73
_cod_database_code 1010023

loop_
_symmetry_equiv_pos_as_xyz
x,y,z
x,1/2-y,-z
1/2-x,y,1/2-z
1/2-x,1/2-y,1/2+z
-x,-y,-z
-x,1/2+y,z
1/2+x,-y,1/2+z
1/2+x,1/2+y,1/2-z

loop_
_atom_site_label
_atom_site_type_symbol
_atom_site_symmetry_multiplicity
_atom_site_Wyckoff_symbol
_atom_site_fract_x
_atom_site_fract_y
_atom_site_fract_z
_atom_site_occupancy
_atom_site_attached_hydrogens
_atom_site_calc_flag
Na1 Na1+ 4 d 0.25 0.45 0.25 1. 0 d
Na2 Na1+ 4 c -0.25 0.25 0. 1. 0 d
Cr1 Cr6+ 4 d 0.25 0.0972 0.25 1. 0 d
O1 O2- 8 e 0.0278 0.2 0.25 1. 0 d
O2 O2- 8 e 0.25 0. 0.0694 1. 0 d

loop_
_atom_type_symbol
_atom_type_oxidation_number
Na1+ 1.000
Cr6+ 6.000
O2- -2.000
